data_4085283
loop_
_publ_author_name
'Lissel, Franziska'
'Blacque, Olivier'
'Venkatesan, Koushik'
'Berke, Heinz'

_publ_section_title
;
 Structural and Electronic Variations of sp/sp2Carbon-Based Bridges in Di-
 and Trinuclear Redox-Active Iron Complexes Bearing Fe(diphosphine)2X (X =
 I, NCS) Moieties
;
_journal_issue 2
_journal_name_full Organometallics
_journal_page_first 408
_journal_paper_doi 10.1021/om500602m
_journal_volume 34
_journal_year 2015
_chemical_formula_moiety 'C52 H100 Fe2 N2 P8 S2, 2(C6 H5 Cl)'
_chemical_formula_sum 'C64 H110 Cl2 Fe2 N2 P8 S2'
_chemical_formula_weight 1402.02
_chemical_name_systematic
(\m^2^-1,4-Benzenediethynyl)-tetrakis(ethane-1,2-diylbis(diethylphosphine))-bis(isothiocyanato)-diiron
_space_group_IT_number 14
_symmetry_cell_setting monoclinic
_symmetry_space_group_name_Hall '-P 2ybc'
_symmetry_space_group_name_H-M 'P 1 21/c 1'
_atom_sites_solution_hydrogens geom
_atom_sites_solution_primary direct
_atom_sites_solution_secondary difmap
_audit_creation_method SHELXL-97
_cell_angle_alpha 90.00
_cell_angle_beta 90.369(6)
_cell_angle_gamma 90.00
_cell_formula_units_Z 2
_cell_length_a 9.4939(6)
_cell_length_b 12.9379(5)
_cell_length_c 29.598(2)
_cell_measurement_reflns_used 4172
_cell_measurement_temperature 183(2)
_cell_measurement_theta_max 28.0
_cell_measurement_theta_min 2.2
_cell_volume 3635.5(4)
_computing_cell_refinement
;
CrysAlisPro, version 1.171.36.20 (Agilent Technologies, 2012)
;
_computing_data_collection
;
CrysAlisPro, version 1.171.36.24a (Agilent Technologies, 2012)
;
_computing_data_reduction
;
CrysAlisPro, version 1.171.36.20 (Agilent Technologies, 2012)
;
_computing_molecular_graphics
;
<i>ORTEP-3 for Windows</i> (Farrugia, 1997) and/or <i>Mercury</i> (Macrae et
al.,
2006)
;
_computing_publication_material
; 
<i>WinGX</i> (Farrugia, 1999), <i>PLATON for Windows</i> (Spek, 2003) and
<i>publCIF</i> (Westrip, 2010)
;
_computing_structure_refinement ' SHELXL97 (Sheldrick, 2008)'
_computing_structure_solution ' SHELXS97 (Sheldrick, 2008) '
_diffrn_ambient_temperature 183(2)
_diffrn_detector_area_resol_mean 10.4498
_diffrn_measured_fraction_theta_full 0.989
_diffrn_measured_fraction_theta_max 0.989
_diffrn_measurement_device_type 'Xcalibur, Ruby'
_diffrn_measurement_method 'omega scans'
_diffrn_radiation_monochromator graphite
_diffrn_radiation_source 'Enhance (Mo) X-ray Source'
_diffrn_radiation_type MoK\a
_diffrn_radiation_wavelength 0.71073
_diffrn_reflns_av_R_equivalents 0.0696
_diffrn_reflns_av_sigmaI/netI 0.0759
_diffrn_reflns_limit_h_max 11
_diffrn_reflns_limit_h_min -11
_diffrn_reflns_limit_k_max 15
_diffrn_reflns_limit_k_min -15
_diffrn_reflns_limit_l_max 26
_diffrn_reflns_limit_l_min -35
_diffrn_reflns_number 20403
_diffrn_reflns_theta_full 25.35
_diffrn_reflns_theta_max 25.35
_diffrn_reflns_theta_min 2.56
_diffrn_standards_number 0
_exptl_absorpt_coefficient_mu 0.744
_exptl_absorpt_correction_T_max 0.967
_exptl_absorpt_correction_T_min 0.850
_exptl_absorpt_correction_type analytical
_exptl_absorpt_process_details
;
CrysAlisPro, Version 1.171.36.20 (Agilent Technologies, 2012)
Analytical numeric absorption correction using a multifaceted crystal
model based on expressions derived by R.C. Clark & J.S. Reid.
(Clark, R. C. & Reid, J. S. (1995). Acta Cryst. A51, 887-897)
;
_exptl_crystal_colour yellow
_exptl_crystal_density_diffrn 1.281
_exptl_crystal_density_method 'not measured'
_exptl_crystal_description plate
_exptl_crystal_F_000 1492
_exptl_crystal_size_max 0.30
_exptl_crystal_size_mid 0.11
_exptl_crystal_size_min 0.04
_refine_diff_density_max 0.654
_refine_diff_density_min -0.628
_refine_diff_density_rms 0.082
_refine_ls_extinction_method none
_refine_ls_goodness_of_fit_ref 1.021
_refine_ls_hydrogen_treatment constr
_refine_ls_matrix_type full
_refine_ls_number_parameters 366
_refine_ls_number_reflns 6596
_refine_ls_number_restraints 110
_refine_ls_restrained_S_all 1.047
_refine_ls_R_factor_all 0.0865
_refine_ls_R_factor_gt 0.0598
_refine_ls_shift/su_max 0.001
_refine_ls_shift/su_mean 0.000
_refine_ls_structure_factor_coef Fsqd
_refine_ls_weighting_details 'w=1/[\s^2^(Fo^2^)+(0.0623P)^2^+4.0173P] where P=(Fo^2^+2Fc^2^)/3'
_refine_ls_weighting_scheme calc
_refine_ls_wR_factor_gt 0.1362
_refine_ls_wR_factor_ref 0.1536
_reflns_number_gt 4869
_reflns_number_total 6596
_reflns_threshold_expression >2sigma(I)
_cod_data_source_file om500602m_si_002.cif
_cod_data_source_block 6
_cod_depositor_comments 'Adding full bibliography for 4085279--4085285.cif.'
_cod_original_sg_symbol_H-M 'P 21/c'
_cod_database_code 4085283

loop_
_symmetry_equiv_pos_as_xyz
'x, y, z'
'-x, y+1/2, -z+1/2'
'-x, -y, -z'
'x, -y-1/2, z-1/2'

loop_
_atom_site_label
_atom_site_type_symbol
_atom_site_fract_x
_atom_site_fract_y
_atom_site_fract_z
_atom_site_U_iso_or_equiv
_atom_site_adp_type
_atom_site_occupancy
_atom_site_symmetry_multiplicity
_atom_site_calc_flag
_atom_site_refinement_flags
_atom_site_disorder_assembly
_atom_site_disorder_group
C1 C 1.1388(4) 0.2979(3) 0.68848(13) 0.0281(9) Uani 1 1 d . . .
C2 C 0.7977(4) 0.1276(3) 0.58255(13) 0.0269(8) Uani 1 1 d . A .
C3 C 0.7132(4) 0.0867(3) 0.55692(13) 0.0293(9) Uani 1 1 d . . .
C4 C 0.6058(4) 0.0430(3) 0.52811(13) 0.0289(9) Uani 1 1 d . . .
C5 C 0.5374(5) -0.0476(3) 0.53946(14) 0.0390(10) Uani 1 1 d . . .
H5 H 0.5621 -0.0811 0.5661 0.047 Uiso 1 1 calc R . .
C6 C 0.5669(5) 0.0897(3) 0.48777(14) 0.0390(10) Uani 1 1 d . . .
H6 H 0.6115 0.1503 0.4789 0.047 Uiso 1 1 calc R . .
C7 C 1.1097(5) 0.0505(3) 0.55332(16) 0.0510(12) Uani 1 1 d . . .
H7A H 1.0256 0.0213 0.5396 0.061 Uiso 1 1 calc R . .
H7B H 1.1876 0.0417 0.5326 0.061 Uiso 1 1 calc R . .
C8 C 1.1408(5) -0.0017(4) 0.59703(17) 0.0525(12) Uani 1 1 d . . .
H8A H 1.2371 0.0130 0.6061 0.063 Uiso 1 1 calc R . .
H8B H 1.1316 -0.0759 0.5933 0.063 Uiso 1 1 calc R . .
C9 C 1.0439(5) 0.2393(4) 0.50922(14) 0.0520(12) Uani 1 1 d . . .
H9A H 0.9539 0.2113 0.4995 0.062 Uiso 1 1 calc R . .
H9B H 1.0333 0.3137 0.5113 0.062 Uiso 1 1 calc R . .
C10 C 1.1522(7) 0.2159(5) 0.47256(17) 0.0734(17) Uani 1 1 d . . .
H10A H 1.2427 0.2419 0.4818 0.110 Uiso 1 1 calc R . .
H10B H 1.1239 0.2485 0.4448 0.110 Uiso 1 1 calc R . .
H10C H 1.1581 0.1425 0.4681 0.110 Uiso 1 1 calc R . .
C11 C 1.2644(5) 0.2290(4) 0.57722(17) 0.0534(13) Uani 1 1 d . . .
H11A H 1.2934 0.2021 0.6064 0.064 Uiso 1 1 calc R . .
H11B H 1.3252 0.1987 0.5546 0.064 Uiso 1 1 calc R . .
C12 C 1.2840(6) 0.3465(4) 0.5771(2) 0.0706(16) Uani 1 1 d . . .
H12A H 1.2551 0.3737 0.5483 0.106 Uiso 1 1 calc R . .
H12B H 1.3814 0.3627 0.5823 0.106 Uiso 1 1 calc R . .
H12C H 1.2277 0.3767 0.6004 0.106 Uiso 1 1 calc R . .
C13 C 1.1376(5) 0.0369(3) 0.69098(16) 0.0498(13) Uani 1 1 d . . .
H13A H 1.1869 -0.0288 0.6903 0.060 Uiso 1 1 calc R . .
H13B H 1.2077 0.0910 0.6880 0.060 Uiso 1 1 calc R . .
C14 C 1.0695(7) 0.0480(4) 0.73634(17) 0.0677(16) Uani 1 1 d . . .
H14A H 1.0329 0.1168 0.7395 0.101 Uiso 1 1 calc R . .
H14B H 1.1380 0.0353 0.7597 0.101 Uiso 1 1 calc R . .
H14C H 0.9940 -0.0010 0.7389 0.101 Uiso 1 1 calc R . .
C15 C 0.9067(5) -0.0711(3) 0.64916(16) 0.0420(11) Uani 1 1 d . . .
H15A H 0.8383 -0.0553 0.6724 0.050 Uiso 1 1 calc R . .
H15B H 0.8549 -0.0823 0.6212 0.050 Uiso 1 1 calc R . .
C16 C 0.9801(6) -0.1725(3) 0.66201(19) 0.0601(14) Uani 1 1 d . . .
H16A H 1.0461 -0.1909 0.6389 0.090 Uiso 1 1 calc R . .
H16B H 0.9110 -0.2263 0.6649 0.090 Uiso 1 1 calc R . .
H16C H 1.0289 -0.1639 0.6903 0.090 Uiso 1 1 calc R . .
C17 C 0.6109(5) 0.2831(3) 0.65127(15) 0.0424(11) Uani 1 1 d . . .
H17A H 0.5652 0.2505 0.6256 0.051 Uiso 1 1 calc R . .
H17B H 0.5406 0.2968 0.6741 0.051 Uiso 1 1 calc R . .
C18 C 0.6823(5) 0.3826(3) 0.63704(16) 0.0486(12) Uani 1 1 d . . .
H18A H 0.7178 0.4191 0.6634 0.058 Uiso 1 1 calc R . .
H18B H 0.6156 0.4270 0.6214 0.058 Uiso 1 1 calc R . .
C19 C 0.7917(5) 0.2630(4) 0.72847(15) 0.0529(13) Uani 1 1 d . . .
H19A H 0.8358 0.2122 0.7481 0.063 Uiso 1 1 calc R . .
H19B H 0.8611 0.3164 0.7228 0.063 Uiso 1 1 calc R . .
C20 C 0.6709(5) 0.3116(4) 0.75395(16) 0.0556(13) Uani 1 1 d . . .
H20A H 0.6437 0.3749 0.7394 0.083 Uiso 1 1 calc R . .
H20B H 0.7000 0.3259 0.7844 0.083 Uiso 1 1 calc R . .
H20C H 0.5923 0.2649 0.7542 0.083 Uiso 1 1 calc R . .
C21 C 0.6457(5) 0.0904(4) 0.69556(17) 0.0548(13) Uani 1 1 d . . .
H21A H 0.7104 0.0416 0.7094 0.066 Uiso 1 1 calc R . .
H21B H 0.5858 0.1166 0.7194 0.066 Uiso 1 1 calc R . .
C22 C 0.5553(6) 0.0325(4) 0.66337(19) 0.0687(16) Uani 1 1 d . . .
H22A H 0.4813 0.0767 0.6525 0.103 Uiso 1 1 calc R . .
H22B H 0.5150 -0.0262 0.6784 0.103 Uiso 1 1 calc R . .
H22C H 0.6110 0.0093 0.6384 0.103 Uiso 1 1 calc R . .
C23 C 0.9342(6) 0.4672(4) 0.59756(19) 0.0683(15) Uani 1 1 d DU . .
H23A H 1.0230 0.4502 0.5834 0.082 Uiso 0.633(9) 1 calc PR A 1
H23B H 0.8863 0.5161 0.5779 0.082 Uiso 0.633(9) 1 calc PR A 1
H23C H 1.0186 0.4542 0.6153 0.082 Uiso 0.367(9) 1 d PR A 2
H23D H 0.9642 0.4757 0.5665 0.082 Uiso 0.367(9) 1 d PR A 2
C24A C 0.9663(10) 0.5207(6) 0.6407(3) 0.072(3) Uani 0.633(9) 1 d PDU A 1
H24A H 1.0232 0.5806 0.6348 0.108 Uiso 0.633(9) 1 calc PR A 1
H24B H 1.0166 0.4747 0.6604 0.108 Uiso 0.633(9) 1 calc PR A 1
H24C H 0.8801 0.5417 0.6547 0.108 Uiso 0.633(9) 1 calc PR A 1
C24B C 0.8765(17) 0.5683(8) 0.6122(6) 0.076(3) Uani 0.367(9) 1 d PDU A 2
H24D H 0.9467 0.6209 0.6084 0.114 Uiso 0.367(9) 1 calc PR A 2
H24E H 0.8504 0.5644 0.6434 0.114 Uiso 0.367(9) 1 calc PR A 2
H24F H 0.7951 0.5849 0.5942 0.114 Uiso 0.367(9) 1 calc PR A 2
C25 C 0.7345(6) 0.3518(4) 0.54491(17) 0.0622(15) Uani 1 1 d . . .
H25A H 0.8022 0.3332 0.5219 0.075 Uiso 1 1 calc R A .
H25B H 0.6643 0.2973 0.5454 0.075 Uiso 1 1 calc R . .
C26 C 0.6623(7) 0.4482(5) 0.5295(2) 0.094(2) Uani 1 1 d . A .
H26A H 0.6194 0.4816 0.5549 0.140 Uiso 1 1 calc R . .
H26B H 0.5911 0.4310 0.5076 0.140 Uiso 1 1 calc R . .
H26C H 0.7299 0.4939 0.5161 0.140 Uiso 1 1 calc R . .
N1 N 1.0567(3) 0.2661(2) 0.66284(10) 0.0280(7) Uani 1 1 d . A .
P1 P 1.08263(12) 0.18965(8) 0.56585(4) 0.0344(3) Uani 1 1 d . A .
P2 P 1.01920(11) 0.04284(7) 0.64163(4) 0.0323(3) Uani 1 1 d . A .
P3 P 0.75007(11) 0.19918(8) 0.67408(3) 0.0312(3) Uani 1 1 d . A .
P4 P 0.82745(12) 0.34886(8) 0.59949(4) 0.0350(3) Uani 1 1 d . A .
S1 S 1.25565(12) 0.34238(9) 0.72485(4) 0.0469(3) Uani 1 1 d . . .
Fe1 Fe 0.92485(5) 0.19695(4) 0.621969(17) 0.02484(17) Uani 1 1 d . . .
C27 C 1.4813(5) 0.7301(3) 0.62019(13) 0.0972(17) Uani 1 1 d GU . .
H27 H 1.4830 0.7814 0.5982 0.117 Uiso 1 1 calc R . .
C28 C 1.5865(4) 0.7260(3) 0.65301(16) 0.0979(17) Uani 1 1 d GU . .
H28 H 1.6586 0.7747 0.6530 0.117 Uiso 1 1 calc R . .
C29 C 1.5839(4) 0.6493(3) 0.68586(13) 0.0822(15) Uani 1 1 d GU . .
H29 H 1.6543 0.6466 0.7078 0.099 Uiso 1 1 calc R . .
C30 C 1.4762(4) 0.5766(3) 0.68588(11) 0.0704(14) Uani 1 1 d GU . .
H30 H 1.4744 0.5252 0.7079 0.084 Uiso 1 1 calc R . .
C31 C 1.3710(4) 0.5806(2) 0.65305(13) 0.0646(13) Uani 1 1 d GU . .
H31 H 1.2988 0.5320 0.6531 0.078 Uiso 1 1 calc R . .
C32 C 1.3735(4) 0.6574(3) 0.62020(12) 0.0723(14) Uani 1 1 d GU . .
Cl1 Cl 1.2424(2) 0.66378(17) 0.57997(6) 0.1075(6) Uani 1 1 d . . .

loop_
_atom_site_aniso_label
_atom_site_aniso_U_11
_atom_site_aniso_U_22
_atom_site_aniso_U_33
_atom_site_aniso_U_23
_atom_site_aniso_U_13
_atom_site_aniso_U_12
C1 0.031(2) 0.0230(18) 0.030(2) -0.0001(16) 0.0038(18) -0.0003(16)
C2 0.023(2) 0.0265(19) 0.031(2) -0.0045(16) -0.0018(17) 0.0011(15)
C3 0.025(2) 0.033(2) 0.030(2) -0.0020(17) -0.0002(17) -0.0004(16)
C4 0.027(2) 0.029(2) 0.031(2) -0.0078(17) -0.0015(17) -0.0013(16)
C5 0.047(3) 0.038(2) 0.032(2) 0.0062(19) -0.012(2) -0.0114(19)
C6 0.045(3) 0.036(2) 0.037(2) 0.0034(19) -0.009(2) -0.0174(19)
C7 0.051(3) 0.045(3) 0.056(3) -0.010(2) 0.010(2) 0.005(2)
C8 0.048(3) 0.042(3) 0.067(3) -0.003(2) 0.010(2) 0.010(2)
C9 0.057(3) 0.066(3) 0.032(2) 0.007(2) 0.004(2) 0.014(3)
C10 0.087(5) 0.093(4) 0.041(3) 0.009(3) 0.013(3) 0.021(3)
C11 0.038(3) 0.067(3) 0.055(3) 0.005(3) 0.001(2) -0.005(2)
C12 0.066(4) 0.057(3) 0.088(4) 0.014(3) -0.002(3) -0.025(3)
C13 0.050(3) 0.035(2) 0.065(3) 0.004(2) -0.023(3) 0.001(2)
C14 0.098(5) 0.057(3) 0.047(3) 0.005(3) -0.027(3) -0.006(3)
C15 0.043(3) 0.027(2) 0.057(3) -0.003(2) -0.006(2) -0.0055(18)
C16 0.067(4) 0.027(2) 0.087(4) 0.005(2) -0.003(3) -0.001(2)
C17 0.038(3) 0.039(2) 0.051(3) -0.007(2) 0.007(2) 0.0043(19)
C18 0.052(3) 0.037(2) 0.057(3) -0.002(2) 0.009(2) 0.009(2)
C19 0.050(3) 0.068(3) 0.040(3) -0.020(2) 0.002(2) -0.006(2)
C20 0.061(3) 0.062(3) 0.043(3) -0.020(2) 0.010(2) -0.018(3)
C21 0.056(3) 0.044(3) 0.065(3) 0.006(2) 0.012(3) -0.007(2)
C22 0.062(4) 0.061(3) 0.083(4) 0.002(3) 0.001(3) -0.025(3)
C23 0.077(4) 0.040(3) 0.089(4) 0.001(3) 0.012(3) -0.019(2)
C24A 0.076(5) 0.041(4) 0.098(6) -0.006(4) 0.009(5) -0.013(4)
C24B 0.081(7) 0.040(6) 0.107(7) -0.003(6) 0.015(6) -0.014(5)
C25 0.077(4) 0.059(3) 0.051(3) 0.004(3) -0.017(3) 0.032(3)
C26 0.099(5) 0.098(5) 0.083(5) 0.026(4) -0.010(4) 0.048(4)
N1 0.0305(19) 0.0241(16) 0.0293(18) -0.0008(14) -0.0053(15) -0.0039(13)
P1 0.0304(6) 0.0414(6) 0.0312(6) 0.0002(5) -0.0008(5) 0.0012(5)
P2 0.0326(6) 0.0243(5) 0.0399(6) -0.0008(5) -0.0067(5) -0.0008(4)
P3 0.0298(6) 0.0331(5) 0.0306(6) -0.0042(4) -0.0012(4) -0.0047(4)
P4 0.0394(7) 0.0260(5) 0.0396(6) -0.0009(5) -0.0016(5) 0.0012(4)
S1 0.0399(7) 0.0555(7) 0.0452(7) -0.0124(6) -0.0130(5) -0.0109(5)
Fe1 0.0258(3) 0.0229(3) 0.0258(3) -0.0032(2) -0.0050(2) -0.0026(2)
C27 0.095(4) 0.087(3) 0.109(4) 0.026(3) 0.005(3) -0.027(3)
C28 0.086(4) 0.083(3) 0.124(4) 0.005(3) 0.006(3) -0.027(3)
C29 0.076(3) 0.076(3) 0.095(3) -0.019(3) 0.001(3) 0.014(3)
C30 0.081(3) 0.055(3) 0.076(3) -0.009(3) 0.015(3) 0.007(3)
C31 0.078(3) 0.045(2) 0.071(3) -0.012(2) 0.017(3) -0.010(2)
C32 0.076(3) 0.062(3) 0.079(3) -0.001(3) 0.012(3) -0.016(3)
Cl1 0.1154(16) 0.1357(16) 0.0712(11) 0.0134(11) -0.0087(10) -0.0168(13)

loop_
_atom_type_symbol
_atom_type_description
_atom_type_scat_dispersion_real
_atom_type_scat_dispersion_imag
_atom_type_scat_source
C C 0.0033 0.0016 'International Tables Vol C Tables 4.2.6.8 and 6.1.1.4'
H H 0.0000 0.0000 'International Tables Vol C Tables 4.2.6.8 and 6.1.1.4'
N N 0.0061 0.0033 'International Tables Vol C Tables 4.2.6.8 and 6.1.1.4'
P P 0.1023 0.0942 'International Tables Vol C Tables 4.2.6.8 and 6.1.1.4'
S S 0.1246 0.1234 'International Tables Vol C Tables 4.2.6.8 and 6.1.1.4'
Fe Fe 0.3463 0.8444 'International Tables Vol C Tables 4.2.6.8 and 6.1.1.4'
Cl Cl 0.1484 0.1585 'International Tables Vol C Tables 4.2.6.8 and 6.1.1.4'

loop_
_geom_angle_atom_site_label_1
_geom_angle_atom_site_label_2
_geom_angle_atom_site_label_3
_geom_angle
_geom_angle_site_symmetry_1
_geom_angle_site_symmetry_3
N1 C1 S1 179.7(4) . .
C3 C2 Fe1 177.4(3) . .
C2 C3 C4 175.9(4) . .
C5 C4 C6 117.1(3) . .
C5 C4 C3 121.4(3) . .
C6 C4 C3 121.5(3) . .
C4 C5 C6 121.9(4) . 3_656
C4 C5 H5 119.1 . .
C6 C5 H5 119.1 3_656 .
C5 C6 C4 121.0(4) 3_656 .
C5 C6 H6 119.5 3_656 .
C4 C6 H6 119.5 . .
C8 C7 P1 107.1(3) . .
C8 C7 H7A 110.3 . .
P1 C7 H7A 110.3 . .
C8 C7 H7B 110.3 . .
P1 C7 H7B 110.3 . .
H7A C7 H7B 108.6 . .
C7 C8 P2 110.9(3) . .
C7 C8 H8A 109.5 . .
P2 C8 H8A 109.5 . .
C7 C8 H8B 109.5 . .
P2 C8 H8B 109.5 . .
H8A C8 H8B 108.0 . .
C10 C9 P1 116.6(3) . .
C10 C9 H9A 108.1 . .
P1 C9 H9A 108.1 . .
C10 C9 H9B 108.1 . .
P1 C9 H9B 108.1 . .
H9A C9 H9B 107.3 . .
C9 C10 H10A 109.5 . .
C9 C10 H10B 109.5 . .
H10A C10 H10B 109.5 . .
C9 C10 H10C 109.5 . .
H10A C10 H10C 109.5 . .
H10B C10 H10C 109.5 . .
C12 C11 P1 112.9(4) . .
C12 C11 H11A 109.0 . .
P1 C11 H11A 109.0 . .
C12 C11 H11B 109.0 . .
P1 C11 H11B 109.0 . .
H11A C11 H11B 107.8 . .
C11 C12 H12A 109.5 . .
C11 C12 H12B 109.5 . .
H12A C12 H12B 109.5 . .
C11 C12 H12C 109.5 . .
H12A C12 H12C 109.5 . .
H12B C12 H12C 109.5 . .
C14 C13 P2 116.2(4) . .
C14 C13 H13A 108.2 . .
P2 C13 H13A 108.2 . .
C14 C13 H13B 108.2 . .
P2 C13 H13B 108.2 . .
H13A C13 H13B 107.4 . .
C13 C14 H14A 109.5 . .
C13 C14 H14B 109.5 . .
H14A C14 H14B 109.5 . .
C13 C14 H14C 109.5 . .
H14A C14 H14C 109.5 . .
H14B C14 H14C 109.5 . .
C16 C15 P2 117.0(3) . .
C16 C15 H15A 108.0 . .
P2 C15 H15A 108.0 . .
C16 C15 H15B 108.0 . .
P2 C15 H15B 108.0 . .
H15A C15 H15B 107.3 . .
C15 C16 H16A 109.5 . .
C15 C16 H16B 109.5 . .
H16A C16 H16B 109.5 . .
C15 C16 H16C 109.5 . .
H16A C16 H16C 109.5 . .
H16B C16 H16C 109.5 . .
C18 C17 P3 106.4(3) . .
C18 C17 H17A 110.4 . .
P3 C17 H17A 110.4 . .
C18 C17 H17B 110.4 . .
P3 C17 H17B 110.4 . .
H17A C17 H17B 108.6 . .
C17 C18 P4 107.8(3) . .
C17 C18 H18A 110.1 . .
P4 C18 H18A 110.1 . .
C17 C18 H18B 110.1 . .
P4 C18 H18B 110.1 . .
H18A C18 H18B 108.5 . .
C20 C19 P3 117.4(3) . .
C20 C19 H19A 107.9 . .
P3 C19 H19A 107.9 . .
C20 C19 H19B 107.9 . .
P3 C19 H19B 107.9 . .
H19A C19 H19B 107.2 . .
C19 C20 H20A 109.5 . .
C19 C20 H20B 109.5 . .
H20A C20 H20B 109.5 . .
C19 C20 H20C 109.5 . .
H20A C20 H20C 109.5 . .
H20B C20 H20C 109.5 . .
C22 C21 P3 118.5(4) . .
C22 C21 H21A 107.7 . .
P3 C21 H21A 107.7 . .
C22 C21 H21B 107.7 . .
P3 C21 H21B 107.7 . .
H21A C21 H21B 107.1 . .
C21 C22 H22A 109.5 . .
C21 C22 H22B 109.5 . .
H22A C22 H22B 109.5 . .
C21 C22 H22C 109.5 . .
H22A C22 H22C 109.5 . .
H22B C22 H22C 109.5 . .
C24A C23 C24B 53.9(8) . .
C24A C23 P4 118.2(5) . .
C24B C23 P4 121.4(7) . .
C24A C23 H23A 107.8 . .
C24B C23 H23A 130.6 . .
P4 C23 H23A 107.8 . .
C24A C23 H23B 107.8 . .
C24B C23 H23B 55.1 . .
P4 C23 H23B 107.8 . .
H23A C23 H23B 107.1 . .
C24A C23 H23C 56.6 . .
C24B C23 H23C 107.4 . .
P4 C23 H23C 107.0 . .
H23A C23 H23C 58.6 . .
H23B C23 H23C 145.1 . .
C24A C23 H23D 134.7 . .
C24B C23 H23D 106.7 . .
P4 C23 H23D 106.8 . .
H23A C23 H23D 49.8 . .
H23B C23 H23D 59.9 . .
H23C C23 H23D 106.7 . .
C23 C24A H24A 109.5 . .
H23C C24A H24A 102.8 . .
C23 C24A H24B 109.5 . .
H23C C24A H24B 74.9 . .
H24A C24A H24B 109.5 . .
C23 C24A H24C 109.5 . .
H23C C24A H24C 143.1 . .
H24A C24A H24C 109.5 . .
H24B C24A H24C 109.5 . .
C23 C24B H24D 109.5 . .
C23 C24B H24E 109.5 . .
H24D C24B H24E 109.5 . .
C23 C24B H24F 109.5 . .
H24D C24B H24F 109.5 . .
H24E C24B H24F 109.5 . .
C26 C25 P4 120.2(4) . .
C26 C25 H25A 107.3 . .
P4 C25 H25A 107.3 . .
C26 C25 H25B 107.3 . .
P4 C25 H25B 107.3 . .
H25A C25 H25B 106.9 . .
C25 C26 H26A 109.5 . .
C25 C26 H26B 109.5 . .
H26A C26 H26B 109.5 . .
C25 C26 H26C 109.5 . .
H26A C26 H26C 109.5 . .
H26B C26 H26C 109.5 . .
C1 N1 Fe1 173.5(3) . .
C11 P1 C9 104.8(2) . .
C11 P1 C7 100.1(2) . .
C9 P1 C7 100.6(2) . .
C11 P1 Fe1 119.04(17) . .
C9 P1 Fe1 122.10(16) . .
C7 P1 Fe1 106.40(16) . .
C15 P2 C13 102.9(2) . .
C15 P2 C8 101.7(2) . .
C13 P2 C8 99.9(2) . .
C15 P2 Fe1 120.66(14) . .
C13 P2 Fe1 118.72(14) . .
C8 P2 Fe1 109.81(15) . .
C17 P3 C21 101.1(2) . .
C17 P3 C19 101.9(2) . .
C21 P3 C19 98.8(2) . .
C17 P3 Fe1 106.54(15) . .
C21 P3 Fe1 128.52(17) . .
C19 P3 Fe1 116.32(16) . .
C18 P4 C25 99.8(2) . .
C18 P4 C23 103.8(2) . .
C25 P4 C23 102.6(3) . .
C18 P4 Fe1 109.61(15) . .
C25 P4 Fe1 117.91(16) . .
C23 P4 Fe1 120.5(2) . .
C2 Fe1 N1 179.08(14) . .
C2 Fe1 P1 87.13(12) . .
N1 Fe1 P1 92.84(10) . .
C2 Fe1 P2 89.46(11) . .
N1 Fe1 P2 89.62(9) . .
P1 Fe1 P2 83.58(4) . .
C2 Fe1 P4 88.45(11) . .
N1 Fe1 P4 92.47(9) . .
P1 Fe1 P4 95.28(4) . .
P2 Fe1 P4 177.67(4) . .
C2 Fe1 P3 87.66(12) . .
N1 Fe1 P3 92.39(10) . .
P1 Fe1 P3 174.72(4) . .
P2 Fe1 P3 97.26(4) . .
P4 Fe1 P3 83.69(4) . .
C28 C27 C32 120.0 . .
C28 C27 H27 120.0 . .
C32 C27 H27 120.0 . .
C27 C28 C29 120.0 . .
C27 C28 H28 120.0 . .
C29 C28 H28 120.0 . .
C30 C29 C28 120.0 . .
C30 C29 H29 120.0 . .
C28 C29 H29 120.0 . .
C29 C30 C31 120.0 . .
C29 C30 H30 120.0 . .
C31 C30 H30 120.0 . .
C30 C31 C32 120.0 . .
C30 C31 H31 120.0 . .
C32 C31 H31 120.0 . .
C31 C32 C27 120.0 . .
C31 C32 Cl1 120.2(2) . .
C27 C32 Cl1 119.8(2) . .

loop_
_geom_bond_atom_site_label_1
_geom_bond_atom_site_label_2
_geom_bond_distance
_geom_bond_site_symmetry_2
C1 N1 1.160(5) .
C1 S1 1.645(4) .
C2 C3 1.221(5) .
C2 Fe1 1.899(4) .
C3 C4 1.441(5) .
C4 C5 1.383(5) .
C4 C6 1.386(5) .
C5 C6 1.384(5) 3_656
C5 H5 0.9300 .
C6 C5 1.384(5) 3_656
C6 H6 0.9300 .
C7 C8 1.488(7) .
C7 P1 1.856(4) .
C7 H7A 0.9700 .
C7 H7B 0.9700 .
C8 P2 1.851(5) .
C8 H8A 0.9700 .
C8 H8B 0.9700 .
C9 C10 1.530(7) .
C9 P1 1.830(4) .
C9 H9A 0.9700 .
C9 H9B 0.9700 .
C10 H10A 0.9600 .
C10 H10B 0.9600 .
C10 H10C 0.9600 .
C11 C12 1.532(7) .
C11 P1 1.829(5) .
C11 H11A 0.9700 .
C11 H11B 0.9700 .
C12 H12A 0.9600 .
C12 H12B 0.9600 .
C12 H12C 0.9600 .
C13 C14 1.501(7) .
C13 P2 1.839(4) .
C13 H13A 0.9700 .
C13 H13B 0.9700 .
C14 H14A 0.9600 .
C14 H14B 0.9600 .
C14 H14C 0.9600 .
C15 C16 1.532(6) .
C15 P2 1.834(4) .
C15 H15A 0.9700 .
C15 H15B 0.9700 .
C16 H16A 0.9600 .
C16 H16B 0.9600 .
C16 H16C 0.9600 .
C17 C18 1.515(6) .
C17 P3 1.835(4) .
C17 H17A 0.9700 .
C17 H17B 0.9700 .
C18 P4 1.829(5) .
C18 H18A 0.9700 .
C18 H18B 0.9700 .
C19 C20 1.514(7) .
C19 P3 1.850(4) .
C19 H19A 0.9700 .
C19 H19B 0.9700 .
C20 H20A 0.9600 .
C20 H20B 0.9600 .
C20 H20C 0.9600 .
C21 C22 1.482(7) .
C21 P3 1.837(4) .
C21 H21A 0.9700 .
C21 H21B 0.9700 .
C22 H22A 0.9600 .
C22 H22B 0.9600 .
C22 H22C 0.9600 .
C23 C24A 1.482(7) .
C23 C24B 1.483(9) .
C23 P4 1.838(5) .
C23 H23A 0.9700 .
C23 H23B 0.9700 .
C23 H23C 0.9700 .
C23 H23D 0.9707 .
C24A H23C 1.2468 .
C24A H24A 0.9600 .
C24A H24B 0.9600 .
C24A H24C 0.9600 .
C24B H24D 0.9600 .
C24B H24E 0.9600 .
C24B H24F 0.9600 .
C25 C26 1.494(7) .
C25 P4 1.836(5) .
C25 H25A 0.9700 .
C25 H25B 0.9700 .
C26 H26A 0.9600 .
C26 H26B 0.9600 .
C26 H26C 0.9600 .
N1 Fe1 1.953(3) .
P1 Fe1 2.2459(12) .
P2 Fe1 2.2604(11) .
P3 Fe1 2.2730(12) .
P4 Fe1 2.2699(11) .
C27 C28 1.3900 .
C27 C32 1.3900 .
C27 H27 0.9300 .
C28 C29 1.3900 .
C28 H28 0.9300 .
C29 C30 1.3900 .
C29 H29 0.9300 .
C30 C31 1.3900 .
C30 H30 0.9300 .
C31 C32 1.3900 .
C31 H31 0.9300 .
C32 Cl1 1.719(4) .
